data_2312098
loop_
_publ_author_name
'Battaglia, Zachary O.'
'Kersten, Jordan T.'
'Nicol, Elise M.'
'Whitworth, Paloma'
'Wheeler, Kraig A.'
'Hall, Charlie L.'
'Potticary, Jason'
'Hamilton, Victoria'
'Hall, Simon R.'
'D'Ambruoso, Gemma D'
'Matsumoto, Masaomi'
'Warren, Stephen D.'
'Cremeens, Matthew E.'

_publ_section_title
;
 Crystal structures, Hirshfeld analysis, and energy framework analysis of
 two differently 3'-substituted 4-methylchalcones:
 3'-(N=CHC<sub>6</sub>H<sub>4</sub>-p-CH<sub>3</sub>)-4-methylchalcone and
 3'-(NHCOCH<sub>3</sub>)-4-methylchalcone.
;
_journal_coeditor_code OV3165
_journal_issue 'Pt 6'
_journal_name_full 'Acta crystallographica. Section C, Structural chemistry'
_journal_page_first 217
_journal_page_last 226
_journal_paper_doi 10.1107/S2053229623003704
_journal_volume 79
_journal_year 2023
_chemical_formula_iupac 'C24 H21 N O'
_chemical_formula_moiety 'C24 H21 N O'
_chemical_formula_sum 'C24 H21 N O'
_chemical_formula_weight 339.42
_chemical_name_systematic (2<i>E</i>)-3-(4-Methylphenyl)-1-(3-{[(4-methylphenyl)methylidene]amino}phenyl)prop-2-en-1-one
_space_group_crystal_system monoclinic
_space_group_IT_number 15
_space_group_name_Hall '-C 2yc'
_space_group_name_H-M_alt 'C 1 2/c 1'
_atom_sites_solution_hydrogens geom
_atom_sites_solution_primary direct
_audit_creation_method SHELXL-2018/3
_cell_angle_alpha 90
_cell_angle_beta 91.438(4)
_cell_angle_gamma 90
_cell_formula_units_Z 8
_cell_length_a 19.5522(13)
_cell_length_b 5.8693(4)
_cell_length_c 31.3714(19)
_cell_measurement_reflns_used 4400
_cell_measurement_temperature 100(2)
_cell_measurement_theta_max 68.34
_cell_measurement_theta_min 2.82
_cell_volume 3599.0(4)
_computing_cell_refinement
;
SAINT (Bruker, 2017)
;
_computing_data_collection
;
APEX3 (Bruker, 2018)
;
_computing_data_reduction
;
SAINT (Bruker, 2017)
;
_computing_molecular_graphics
;
XSEED (Barbour, 2001),
OLEX2 (Dolomanov <i>et al.</i>, 2009) and
Mercury (Macrae <i>et al.</i>, 2020)
;
_computing_publication_material
;
XSEED (Barbour, 2001)
;
_computing_structure_refinement
;
SHELXL2018 (Sheldrick, 2015<i>b</i>)
;
_computing_structure_solution
;
SHELXT2018 (Sheldrick, 2015<i>a</i>)
;
_diffrn_ambient_temperature 100(2)
_diffrn_detector 'Bruker Photon II CPAD'
_diffrn_detector_area_resol_mean 7.9
_diffrn_measured_fraction_theta_full 0.995
_diffrn_measured_fraction_theta_max 0.993
_diffrn_measurement_device 'Kappa Four-Circle Diffractometer'
_diffrn_measurement_device_type 'Bruker D8 Venture'
_diffrn_measurement_method '\f and \w scans'
_diffrn_radiation_monochromator 'Double Bounce Multilayer Mirrors'
_diffrn_radiation_probe x-ray
_diffrn_radiation_type CuK\a
_diffrn_radiation_wavelength 1.54178
_diffrn_reflns_av_R_equivalents 0.0433
_diffrn_reflns_av_unetI/netI 0.0404
_diffrn_reflns_limit_h_max 23
_diffrn_reflns_limit_h_min -22
_diffrn_reflns_limit_k_max 7
_diffrn_reflns_limit_k_min -6
_diffrn_reflns_limit_l_max 37
_diffrn_reflns_limit_l_min -37
_diffrn_reflns_number 10519
_diffrn_reflns_theta_full 67.679
_diffrn_reflns_theta_max 68.334
_diffrn_reflns_theta_min 4.524
_diffrn_source 'Microsource IuS Incoatec 3.0'
_exptl_absorpt_coefficient_mu 0.589
_exptl_absorpt_correction_T_max 0.7531
_exptl_absorpt_correction_T_min 0.6844
_exptl_absorpt_correction_type multi-scan
_exptl_absorpt_process_details
;
(SADABS; Bruker, 2016)
;
_exptl_crystal_colour colourless
_exptl_crystal_density_diffrn 1.253
_exptl_crystal_description plate
_exptl_crystal_F_000 1440
_exptl_crystal_size_max 0.114
_exptl_crystal_size_mid 0.11
_exptl_crystal_size_min 0.031
_refine_diff_density_max 0.168
_refine_diff_density_min -0.171
_refine_ls_extinction_method none
_refine_ls_goodness_of_fit_ref 1.016
_refine_ls_hydrogen_treatment constr
_refine_ls_matrix_type full
_refine_ls_number_parameters 237
_refine_ls_number_reflns 3283
_refine_ls_number_restraints 0
_refine_ls_restrained_S_all 1.016
_refine_ls_R_factor_all 0.0594
_refine_ls_R_factor_gt 0.0393
_refine_ls_shift/su_max 0.001
_refine_ls_shift/su_mean 0.000
_refine_ls_structure_factor_coef Fsqd
_refine_ls_weighting_details 'w=1/[\s^2^(Fo^2^)+(0.0423P)^2^+2.4974P] where P=(Fo^2^+2Fc^2^)/3'
_refine_ls_weighting_scheme calc
_refine_ls_wR_factor_gt 0.0902
_refine_ls_wR_factor_ref 0.1014
_reflns_number_gt 2526
_reflns_number_total 3283
_reflns_threshold_expression 'I > 2\s(I)'
_cod_data_source_file ov3165sup1.cif
_cod_data_source_block mPMIpCH3
_cod_depositor_comments 'Adding full bibliography for 2312098--2312099.cif.'
_cod_original_sg_symbol_H-M 'C 2/c'
_cod_database_code 2312098
_cod_database_fobs_code 2312098
_shelx_space_group_comment
;
The symmetry employed for this shelxl refinement is uniquely defined
by the following loop, which should always be used as a source of
symmetry information in preference to the above space-group names.
They are only intended as comments.
;

loop_
_space_group_symop_operation_xyz
'x, y, z'
'-x, y, -z+1/2'
'x+1/2, y+1/2, z'
'-x+1/2, y+1/2, -z+1/2'
'-x, -y, -z'
'x, -y, z-1/2'
'-x+1/2, -y+1/2, -z'
'x+1/2, -y+1/2, z-1/2'

loop_
_atom_site_type_symbol
_atom_site_label
_atom_site_fract_x
_atom_site_fract_y
_atom_site_fract_z
_atom_site_U_iso_or_equiv
_atom_site_adp_type
_atom_site_calc_flag
_atom_site_occupancy
_atom_site_disorder_assembly
_atom_site_disorder_group
O O1 0.49474(6) 0.52779(19) 0.65074(3) 0.0298(3) Uani d 1 . .
N N1 0.35087(7) 0.5081(2) 0.51350(4) 0.0267(3) Uani d 1 . .
C C1 0.48027(8) 0.3248(3) 0.64654(5) 0.0237(3) Uani d 1 . .
C C2 0.51253(8) 0.1489(3) 0.67399(5) 0.0252(4) Uani d 1 . .
H H2 0.493799 -0.000423 0.674354 0.030 Uiso calc 1 . .
C C3 0.56766(8) 0.1966(3) 0.69831(5) 0.0238(3) Uani d 1 . .
H H3 0.585393 0.346729 0.696026 0.029 Uiso calc 1 . .
C C4 0.42985(8) 0.2539(3) 0.61228(5) 0.0219(3) Uani d 1 . .
C C5 0.41504(8) 0.4089(3) 0.57967(5) 0.0232(3) Uani d 1 . .
H H5 0.436777 0.553701 0.579918 0.028 Uiso calc 1 . .
C C6 0.36870(8) 0.3544(3) 0.54667(5) 0.0243(4) Uani d 1 . .
C C7 0.33446(9) 0.1452(3) 0.54769(5) 0.0282(4) Uani d 1 . .
H H7 0.301087 0.108959 0.526220 0.034 Uiso calc 1 . .
C C8 0.34926(9) -0.0086(3) 0.57997(5) 0.0284(4) Uani d 1 . .
H H8 0.326314 -0.151290 0.580274 0.034 Uiso calc 1 . .
C C9 0.39731(8) 0.0425(3) 0.61208(5) 0.0247(3) Uani d 1 . .
H H9 0.407876 -0.066126 0.633713 0.030 Uiso calc 1 . .
C C10 0.60389(8) 0.0446(3) 0.72806(5) 0.0223(3) Uani d 1 . .
C C11 0.66169(8) 0.1229(3) 0.75075(5) 0.0253(4) Uani d 1 . .
H H11 0.678902 0.270849 0.745028 0.030 Uiso calc 1 . .
C C12 0.69437(8) -0.0108(3) 0.78141(5) 0.0256(4) Uani d 1 . .
H H12 0.733766 0.046423 0.796165 0.031 Uiso calc 1 . .
C C13 0.67045(8) -0.2271(3) 0.79092(5) 0.0246(4) Uani d 1 . .
C C14 0.61319(8) -0.3070(3) 0.76779(5) 0.0252(4) Uani d 1 . .
H H14 0.595879 -0.454531 0.773765 0.030 Uiso calc 1 . .
C C15 0.58130(8) -0.1770(3) 0.73656(5) 0.0242(3) Uani d 1 . .
H H15 0.543627 -0.238174 0.720646 0.029 Uiso calc 1 . .
C C16 0.39784(8) 0.6276(3) 0.49703(5) 0.0276(4) Uani d 1 . .
H H16 0.443977 0.601924 0.505962 0.033 Uiso calc 1 . .
C C17 0.38331(8) 0.8029(3) 0.46486(5) 0.0260(4) Uani d 1 . .
C C18 0.31642(8) 0.8442(3) 0.44997(5) 0.0262(4) Uani d 1 . .
H H18 0.279837 0.753635 0.459890 0.031 Uiso calc 1 . .
C C19 0.30344(8) 1.0161(3) 0.42093(5) 0.0262(4) Uani d 1 . .
H H19 0.257753 1.042095 0.411094 0.031 Uiso calc 1 . .
C C20 0.35566(8) 1.1524(3) 0.40567(5) 0.0264(4) Uani d 1 . .
C C21 0.42239(9) 1.1103(3) 0.42046(5) 0.0313(4) Uani d 1 . .
H H21 0.458911 1.200764 0.410430 0.038 Uiso calc 1 . .
C C22 0.43590(8) 0.9378(3) 0.44961(5) 0.0306(4) Uani d 1 . .
H H22 0.481619 0.911197 0.459317 0.037 Uiso calc 1 . .
C C23 0.34029(9) 1.3399(3) 0.37409(5) 0.0339(4) Uani d 1 . .
H H23A 0.350244 1.286856 0.345283 0.051 Uiso calc 1 . .
H H23B 0.368749 1.472967 0.381026 0.051 Uiso calc 1 . .
H H23C 0.291888 1.382030 0.375406 0.051 Uiso calc 1 . .
C C24 0.70477(9) -0.3717(3) 0.82490(5) 0.0308(4) Uani d 1 . .
H H24A 0.731695 -0.491419 0.811428 0.046 Uiso calc 1 . .
H H24B 0.669920 -0.441575 0.842616 0.046 Uiso calc 1 . .
H H24C 0.735007 -0.276230 0.842739 0.046 Uiso calc 1 . .

loop_
_atom_site_aniso_label
_atom_site_aniso_U_11
_atom_site_aniso_U_22
_atom_site_aniso_U_33
_atom_site_aniso_U_12
_atom_site_aniso_U_13
_atom_site_aniso_U_23
O1 0.0368(7) 0.0227(6) 0.0295(6) -0.0030(5) -0.0101(5) 0.0012(5)
N1 0.0328(8) 0.0266(7) 0.0203(6) 0.0056(6) -0.0060(6) -0.0014(6)
C1 0.0249(8) 0.0244(8) 0.0216(8) -0.0004(7) -0.0011(6) 0.0018(6)
C2 0.0281(8) 0.0229(8) 0.0244(8) -0.0019(7) -0.0053(6) 0.0017(6)
C3 0.0272(8) 0.0226(8) 0.0216(7) -0.0020(7) -0.0002(6) 0.0004(6)
C4 0.0218(8) 0.0225(8) 0.0211(7) 0.0036(6) -0.0020(6) -0.0017(6)
C5 0.0252(8) 0.0217(8) 0.0226(7) 0.0035(7) -0.0029(6) -0.0011(6)
C6 0.0264(8) 0.0244(8) 0.0220(8) 0.0082(7) -0.0030(6) -0.0021(6)
C7 0.0311(9) 0.0266(9) 0.0264(8) 0.0046(7) -0.0090(7) -0.0057(7)
C8 0.0296(9) 0.0228(8) 0.0324(9) 0.0001(7) -0.0068(7) -0.0029(7)
C9 0.0267(8) 0.0225(8) 0.0246(8) 0.0033(7) -0.0034(6) -0.0001(6)
C10 0.0229(8) 0.0246(8) 0.0194(7) 0.0015(7) -0.0002(6) -0.0004(6)
C11 0.0270(8) 0.0213(8) 0.0275(8) -0.0015(7) -0.0024(6) 0.0003(6)
C12 0.0239(8) 0.0273(9) 0.0252(8) 0.0010(7) -0.0069(6) -0.0037(7)
C13 0.0274(8) 0.0278(9) 0.0187(7) 0.0053(7) -0.0015(6) -0.0006(6)
C14 0.0277(8) 0.0219(8) 0.0260(8) -0.0010(7) -0.0001(7) 0.0005(7)
C15 0.0236(8) 0.0255(8) 0.0232(8) -0.0003(7) -0.0040(6) -0.0020(7)
C16 0.0254(8) 0.0372(10) 0.0200(8) 0.0103(8) -0.0036(6) -0.0018(7)
C17 0.0273(8) 0.0331(9) 0.0175(7) 0.0071(7) -0.0009(6) -0.0021(7)
C18 0.0248(8) 0.0319(9) 0.0219(8) 0.0005(7) -0.0030(6) -0.0021(7)
C19 0.0247(8) 0.0326(9) 0.0209(7) 0.0046(7) -0.0057(6) -0.0033(7)
C20 0.0298(9) 0.0309(9) 0.0186(7) 0.0051(7) -0.0016(6) -0.0022(7)
C21 0.0265(9) 0.0423(10) 0.0250(8) 0.0001(8) 0.0001(7) 0.0041(7)
C22 0.0232(8) 0.0454(11) 0.0230(8) 0.0062(8) -0.0006(6) 0.0018(7)
C23 0.0367(10) 0.0362(10) 0.0285(9) 0.0032(8) -0.0035(7) 0.0040(8)
C24 0.0358(10) 0.0303(9) 0.0258(8) 0.0047(8) -0.0064(7) 0.0032(7)

loop_
_atom_type_symbol
_atom_type_description
_atom_type_scat_dispersion_real
_atom_type_scat_dispersion_imag
_atom_type_scat_source
C C 0.0181 0.0091 'International Tables Vol C Tables 4.2.6.8 and 6.1.1.4'
H H 0.0000 0.0000 'International Tables Vol C Tables 4.2.6.8 and 6.1.1.4'
N N 0.0311 0.0180 'International Tables Vol C Tables 4.2.6.8 and 6.1.1.4'
O O 0.0492 0.0322 'International Tables Vol C Tables 4.2.6.8 and 6.1.1.4'

loop_
_geom_angle_atom_site_label_1
_geom_angle_atom_site_label_2
_geom_angle_atom_site_label_3
_geom_angle_site_symmetry_1
_geom_angle_site_symmetry_3
_geom_angle
_geom_angle_publ_flag
C16 N1 C6 . . 118.85(14) ?
O1 C1 C2 . . 121.39(14) ?
O1 C1 C4 . . 119.38(14) ?
C2 C1 C4 . . 119.22(14) ?
C3 C2 C1 . . 120.93(15) ?
C3 C2 H2 . . 119.5 ?
C1 C2 H2 . . 119.5 ?
C2 C3 C10 . . 127.47(16) ?
C2 C3 H3 . . 116.3 ?
C10 C3 H3 . . 116.3 ?
C5 C4 C9 . . 119.42(14) ?
C5 C4 C1 . . 117.76(14) ?
C9 C4 C1 . . 122.82(14) ?
C4 C5 C6 . . 120.91(15) ?
C4 C5 H5 . . 119.5 ?
C6 C5 H5 . . 119.5 ?
C5 C6 C7 . . 119.10(15) ?
C5 C6 N1 . . 122.87(15) ?
C7 C6 N1 . . 117.87(14) ?
C8 C7 C6 . . 119.91(15) ?
C8 C7 H7 . . 120.0 ?
C6 C7 H7 . . 120.0 ?
C7 C8 C9 . . 120.95(16) ?
C7 C8 H8 . . 119.5 ?
C9 C8 H8 . . 119.5 ?
C8 C9 C4 . . 119.63(15) ?
C8 C9 H9 . . 120.2 ?
C4 C9 H9 . . 120.2 ?
C11 C10 C15 . . 117.57(14) ?
C11 C10 C3 . . 119.80(15) ?
C15 C10 C3 . . 122.56(14) ?
C12 C11 C10 . . 121.34(15) ?
C12 C11 H11 . . 119.3 ?
C10 C11 H11 . . 119.3 ?
C11 C12 C13 . . 121.03(15) ?
C11 C12 H12 . . 119.5 ?
C13 C12 H12 . . 119.5 ?
C12 C13 C14 . . 117.69(14) ?
C12 C13 C24 . . 121.39(15) ?
C14 C13 C24 . . 120.93(15) ?
C15 C14 C13 . . 121.63(15) ?
C15 C14 H14 . . 119.2 ?
C13 C14 H14 . . 119.2 ?
C14 C15 C10 . . 120.66(15) ?
C14 C15 H15 . . 119.7 ?
C10 C15 H15 . . 119.7 ?
N1 C16 C17 . . 122.46(15) ?
N1 C16 H16 . . 118.8 ?
C17 C16 H16 . . 118.8 ?
C22 C17 C18 . . 118.61(15) ?
C22 C17 C16 . . 120.30(15) ?
C18 C17 C16 . . 121.05(16) ?
C19 C18 C17 . . 120.19(16) ?
C19 C18 H18 . . 119.9 ?
C17 C18 H18 . . 119.9 ?
C18 C19 C20 . . 121.58(15) ?
C18 C19 H19 . . 119.2 ?
C20 C19 H19 . . 119.2 ?
C19 C20 C21 . . 118.12(15) ?
C19 C20 C23 . . 120.70(15) ?
C21 C20 C23 . . 121.17(16) ?
C22 C21 C20 . . 120.68(16) ?
C22 C21 H21 . . 119.7 ?
C20 C21 H21 . . 119.7 ?
C21 C22 C17 . . 120.82(16) ?
C21 C22 H22 . . 119.6 ?
C17 C22 H22 . . 119.6 ?
C20 C23 H23A . . 109.5 ?
C20 C23 H23B . . 109.5 ?
H23A C23 H23B . . 109.5 ?
C20 C23 H23C . . 109.5 ?
H23A C23 H23C . . 109.5 ?
H23B C23 H23C . . 109.5 ?
C13 C24 H24A . . 109.5 ?
C13 C24 H24B . . 109.5 ?
H24A C24 H24B . . 109.5 ?
C13 C24 H24C . . 109.5 ?
H24A C24 H24C . . 109.5 ?
H24B C24 H24C . . 109.5 ?

loop_
_geom_bond_atom_site_label_1
_geom_bond_atom_site_label_2
_geom_bond_site_symmetry_2
_geom_bond_distance
_geom_bond_publ_flag
O1 C1 . 1.231(2) ?
N1 C16 . 1.275(2) ?
N1 C6 . 1.414(2) ?
C1 C2 . 1.476(2) ?
C1 C4 . 1.499(2) ?
C2 C3 . 1.335(2) ?
C2 H2 . 0.9500 ?
C3 C10 . 1.461(2) ?
C3 H3 . 0.9500 ?
C4 C5 . 1.394(2) ?
C4 C9 . 1.395(2) ?
C5 C6 . 1.396(2) ?
C5 H5 . 0.9500 ?
C6 C7 . 1.399(2) ?
C7 C8 . 1.382(2) ?
C7 H7 . 0.9500 ?
C8 C9 . 1.393(2) ?
C8 H8 . 0.9500 ?
C9 H9 . 0.9500 ?
C10 C11 . 1.398(2) ?
C10 C15 . 1.401(2) ?
C11 C12 . 1.385(2) ?
C11 H11 . 0.9500 ?
C12 C13 . 1.388(2) ?
C12 H12 . 0.9500 ?
C13 C14 . 1.400(2) ?
C13 C24 . 1.507(2) ?
C14 C15 . 1.379(2) ?
C14 H14 . 0.9500 ?
C15 H15 . 0.9500 ?
C16 C17 . 1.464(2) ?
C16 H16 . 0.9500 ?
C17 C22 . 1.392(2) ?
C17 C18 . 1.399(2) ?
C18 C19 . 1.379(2) ?
C18 H18 . 0.9500 ?
C19 C20 . 1.391(2) ?
C19 H19 . 0.9500 ?
C20 C21 . 1.396(2) ?
C20 C23 . 1.506(2) ?
C21 C22 . 1.385(2) ?
C21 H21 . 0.9500 ?
C22 H22 . 0.9500 ?
C23 H23A . 0.9800 ?
C23 H23B . 0.9800 ?
C23 H23C . 0.9800 ?
C24 H24A . 0.9800 ?
C24 H24B . 0.9800 ?
C24 H24C . 0.9800 ?

loop_
_geom_torsion_atom_site_label_1
_geom_torsion_atom_site_label_2
_geom_torsion_atom_site_label_3
_geom_torsion_atom_site_label_4
_geom_torsion_site_symmetry_1
_geom_torsion_site_symmetry_2
_geom_torsion_site_symmetry_3
_geom_torsion_site_symmetry_4
_geom_torsion
_geom_torsion_publ_flag
O1 C1 C2 C3 . . . . -13.4(2) ?
C4 C1 C2 C3 . . . . 165.41(14) ?
C1 C2 C3 C10 . . . . 177.79(14) ?
O1 C1 C4 C5 . . . . 16.6(2) ?
C2 C1 C4 C5 . . . . -162.19(14) ?
O1 C1 C4 C9 . . . . -162.82(15) ?
C2 C1 C4 C9 . . . . 18.4(2) ?
C9 C4 C5 C6 . . . . -0.7(2) ?
C1 C4 C5 C6 . . . . 179.86(14) ?
C4 C5 C6 C7 . . . . 3.1(2) ?
C4 C5 C6 N1 . . . . 178.44(14) ?
C16 N1 C6 C5 . . . . 41.8(2) ?
C16 N1 C6 C7 . . . . -142.73(16) ?
C5 C6 C7 C8 . . . . -3.2(2) ?
N1 C6 C7 C8 . . . . -178.77(15) ?
C6 C7 C8 C9 . . . . 0.9(2) ?
C7 C8 C9 C4 . . . . 1.5(2) ?
C5 C4 C9 C8 . . . . -1.7(2) ?
C1 C4 C9 C8 . . . . 177.80(14) ?
C2 C3 C10 C11 . . . . 179.24(16) ?
C2 C3 C10 C15 . . . . -3.8(3) ?
C15 C10 C11 C12 . . . . -1.8(2) ?
C3 C10 C11 C12 . . . . 175.32(14) ?
C10 C11 C12 C13 . . . . -0.5(2) ?
C11 C12 C13 C14 . . . . 1.4(2) ?
C11 C12 C13 C24 . . . . -178.65(15) ?
C12 C13 C14 C15 . . . . 0.1(2) ?
C24 C13 C14 C15 . . . . -179.88(15) ?
C13 C14 C15 C10 . . . . -2.4(2) ?
C11 C10 C15 C14 . . . . 3.3(2) ?
C3 C10 C15 C14 . . . . -173.79(14) ?
C6 N1 C16 C17 . . . . -175.29(14) ?
N1 C16 C17 C22 . . . . 176.32(16) ?
N1 C16 C17 C18 . . . . -1.3(2) ?
C22 C17 C18 C19 . . . . -0.3(2) ?
C16 C17 C18 C19 . . . . 177.41(15) ?
C17 C18 C19 C20 . . . . 0.0(2) ?
C18 C19 C20 C21 . . . . 0.3(2) ?
C18 C19 C20 C23 . . . . -179.74(15) ?
C19 C20 C21 C22 . . . . -0.2(2) ?
C23 C20 C21 C22 . . . . 179.80(16) ?
C20 C21 C22 C17 . . . . -0.1(3) ?
C18 C17 C22 C21 . . . . 0.3(2) ?
C16 C17 C22 C21 . . . . -177.37(15) ?
